data_4345193
loop_
_publ_author_name
'Schmidt, Sebastian F. M.'
'Koo, Changhyun'
'Mereacre, Valeriu'
'Park, Jaena'
'Heermann, Dieter W.'
'Kataev, Vladislav'
'Anson, Christopher E.'
'Prodius, Denis'
'Novitchi, Ghenadie'
'Klingeler, R\"udiger'
'Powell, Annie K.'

_publ_section_title
;
 A Three-Pronged Attack To Investigate the Electronic Structure of a
 Family of Ferromagnetic Fe4Ln2 Cyclic Coordination Clusters: A Combined
 Magnetic Susceptibility, High-Field/High-Frequency Electron Paramagnetic
 Resonance, and (57)Fe M\"ossbauer Study.
;
_journal_issue 9
_journal_name_full 'Inorganic chemistry'
_journal_page_first 4796
_journal_page_last 4806
_journal_paper_doi 10.1021/acs.inorgchem.6b02682
_journal_volume 56
_journal_year 2017
_chemical_formula_moiety 'C39 H79 Fe4 N25 O18 Tb2, 4(C2 H6 O)'
_chemical_formula_sum 'C47 H103 Fe4 N25 O22 Tb2'
_chemical_formula_weight 1911.78
_space_group_crystal_system monoclinic
_space_group_IT_number 14
_space_group_name_Hall '-P 2yn'
_space_group_name_H-M_alt 'P 1 21/n 1'
_symmetry_space_group_name_Hall '-P 2yn'
_symmetry_space_group_name_H-M 'P 1 21/n 1'
_atom_sites_solution_hydrogens mixed
_atom_sites_solution_primary direct
_atom_sites_solution_secondary difmap
_audit_creation_method SHELXL-2014/7
_cell_angle_alpha 90
_cell_angle_beta 100.924(1)
_cell_angle_gamma 90
_cell_formula_units_Z 2
_cell_length_a 10.2469(7)
_cell_length_b 17.1602(13)
_cell_length_c 22.6606(17)
_cell_measurement_reflns_used 12149
_cell_measurement_temperature 100(2)
_cell_measurement_theta_max 28.17
_cell_measurement_theta_min 2.35
_cell_volume 3912.4(5)
_computing_cell_refinement 'SMART-NT 5.6 (Bruker AXS Inc., 2000)'
_computing_data_collection 'SMART-NT 5.6 (Bruker AXS Inc., 2000)'
_computing_data_reduction 'SAINT+ 6.45 (Bruker AXS Inc., 2000)'
_computing_molecular_graphics 'Diamond 2.1 (Crystal Impact, 1998)'
_computing_publication_material 'SHELXL-2014/7 (Sheldrick, 2015)'
_computing_structure_refinement 'SHELXL-2014/7 (Sheldrick, 2015)'
_computing_structure_solution 'SHELXTL 6.14 (BrukerAXS Inc., 2003)'
_diffrn_ambient_temperature 100(2)
_diffrn_detector_area_resol_mean 8.333
_diffrn_measured_fraction_theta_full 0.995
_diffrn_measured_fraction_theta_max 0.991
_diffrn_measurement_device_type 'Bruker SMART Apex'
_diffrn_measurement_method 'CCD area detector, \w-scans'
_diffrn_radiation_monochromator graphite
_diffrn_radiation_type MoK\a
_diffrn_radiation_wavelength 0.71073
_diffrn_reflns_av_R_equivalents 0.0300
_diffrn_reflns_av_unetI/netI 0.0224
_diffrn_reflns_Laue_measured_fraction_full 0.995
_diffrn_reflns_Laue_measured_fraction_max 0.991
_diffrn_reflns_limit_h_max 12
_diffrn_reflns_limit_h_min -12
_diffrn_reflns_limit_k_max 19
_diffrn_reflns_limit_k_min -21
_diffrn_reflns_limit_l_max 27
_diffrn_reflns_limit_l_min -27
_diffrn_reflns_number 38534
_diffrn_reflns_point_group_measured_fraction_full 0.995
_diffrn_reflns_point_group_measured_fraction_max 0.991
_diffrn_reflns_theta_full 25.242
_diffrn_reflns_theta_max 26.022
_diffrn_reflns_theta_min 2.182
_diffrn_source 'rotating anode'
_exptl_absorpt_coefficient_mu 2.585
_exptl_absorpt_correction_T_max 0.840
_exptl_absorpt_correction_T_min 0.541
_exptl_absorpt_correction_type multi-scan
_exptl_absorpt_process_details 'SADABS 2.10 (Bruker AXS Inc., 2005)'
_exptl_crystal_colour orange
_exptl_crystal_density_diffrn 1.623
_exptl_crystal_description block
_exptl_crystal_F_000 1940
_exptl_crystal_size_max 0.220
_exptl_crystal_size_mid 0.100
_exptl_crystal_size_min 0.070
_refine_diff_density_max 2.394
_refine_diff_density_min -1.161
_refine_diff_density_rms 0.134
_refine_ls_extinction_method none
_refine_ls_goodness_of_fit_ref 1.249
_refine_ls_hydrogen_treatment mixed
_refine_ls_matrix_type full
_refine_ls_number_parameters 434
_refine_ls_number_reflns 7628
_refine_ls_number_restraints 61
_refine_ls_restrained_S_all 1.249
_refine_ls_R_factor_all 0.0666
_refine_ls_R_factor_gt 0.0634
_refine_ls_shift/su_max 0.000
_refine_ls_shift/su_mean 0.000
_refine_ls_structure_factor_coef Fsqd
_refine_ls_weighting_details 'w=1/[\s^2^(Fo^2^)+(0.0536P)^2^+22.8416P] where P=(Fo^2^+2Fc^2^)/3'
_refine_ls_weighting_scheme calc
_refine_ls_wR_factor_gt 0.1528
_refine_ls_wR_factor_ref 0.1546
_reflns_Friedel_coverage 0.000
_reflns_number_gt 7166
_reflns_number_total 7628
_reflns_threshold_expression 'I > 2\s(I)'
_cod_data_source_file ic6b02682_si_005.cif
_cod_data_source_block 42pivtb
_cod_depositor_comments 'Adding full bibliography for 4345193--4345196.cif.'
_cod_database_code 4345193
_shelx_shelxl_version_number 2014/7
_shelx_space_group_comment
;
The symmetry employed for this shelxl refinement is uniquely defined
by the following loop, which should always be used as a source of
symmetry information in preference to the above space-group names.
They are only intended as comments.
;
_shelx_estimated_absorpt_t_min 0.600
_shelx_estimated_absorpt_t_max 0.840

loop_
_space_group_symop_operation_xyz
'x, y, z'
'-x+1/2, y+1/2, -z+1/2'
'-x, -y, -z'
'x-1/2, -y-1/2, z-1/2'

loop_
_atom_site_label
_atom_site_type_symbol
_atom_site_fract_x
_atom_site_fract_y
_atom_site_fract_z
_atom_site_U_iso_or_equiv
_atom_site_adp_type
_atom_site_occupancy
_atom_site_site_symmetry_order
_atom_site_calc_flag
_atom_site_refinement_flags_posn
_atom_site_refinement_flags_adp
_atom_site_refinement_flags_occupancy
_atom_site_disorder_assembly
_atom_site_disorder_group
Tb1 Tb 0.42744(3) 0.39337(2) 0.62580(2) 0.04038(14) Uani 1 1 d . . . . .
Fe1 Fe 0.44733(9) 0.31426(7) 0.48960(4) 0.0432(3) Uani 1 1 d . . . . .
Fe2 Fe 0.51644(10) 0.41135(7) 0.37448(4) 0.0419(3) Uani 1 1 d . . . . .
N1 N 0.1689(6) 0.3957(4) 0.6135(3) 0.0479(16) Uani 1 1 d . . . . .
C1 C 0.1150(7) 0.4164(6) 0.5498(3) 0.054(2) Uani 1 1 d . . . . .
H1A H 0.1273 0.4729 0.5440 0.065 Uiso 1 1 calc R U . . .
H1B H 0.0185 0.4053 0.5407 0.065 Uiso 1 1 calc R U . . .
C2 C 0.1827(7) 0.3713(6) 0.5069(3) 0.056(2) Uani 1 1 d . . . . .
H2A H 0.1535 0.3162 0.5053 0.068 Uiso 1 1 calc R U . . .
H2B H 0.1583 0.3936 0.4660 0.068 Uiso 1 1 calc R U . . .
O1 O 0.3234(4) 0.3755(4) 0.5270(2) 0.0468(13) Uani 1 1 d . . . . .
C3 C 0.1410(7) 0.4578(6) 0.6547(4) 0.054(2) Uani 1 1 d . . . . .
H3A H 0.1714 0.4407 0.6968 0.065 Uiso 1 1 calc R U . . .
H3B H 0.0439 0.4668 0.6484 0.065 Uiso 1 1 calc R U . . .
C4 C 0.2102(7) 0.5333(6) 0.6443(4) 0.053(2) Uani 1 1 d . . . . .
H4A H 0.1595 0.5604 0.6086 0.064 Uiso 1 1 calc R U . . .
H4B H 0.2148 0.5680 0.6795 0.064 Uiso 1 1 calc R U . . .
O2 O 0.3416(4) 0.5159(3) 0.6350(2) 0.0468(13) Uani 1 1 d . . . . .
C5 C 0.1169(7) 0.3194(6) 0.6288(4) 0.054(2) Uani 1 1 d . . . . .
H5A H 0.0940 0.2875 0.5919 0.065 Uiso 1 1 calc R U . . .
H5B H 0.0347 0.3277 0.6449 0.065 Uiso 1 1 calc R U . . .
C6 C 0.2167(8) 0.2761(6) 0.6746(4) 0.056(2) Uani 1 1 d . . . . .
H6A H 0.2299 0.3037 0.7136 0.067 Uiso 1 1 calc R U . . .
H6B H 0.1834 0.2230 0.6804 0.067 Uiso 1 1 calc R U . . .
O3 O 0.3408(5) 0.2713(4) 0.6537(2) 0.0538(14) Uani 1 1 d D . . . .
H3 H 0.348(9) 0.235(4) 0.627(3) 0.065 Uiso 1 1 d D U . . .
N2 N 0.6573(6) 0.3485(4) 0.6857(2) 0.0465(16) Uani 1 1 d . . . . .
C7 C 0.6715(7) 0.2678(6) 0.6671(3) 0.053(2) Uani 1 1 d . . . . .
H7A H 0.6071 0.2346 0.6831 0.064 Uiso 1 1 calc R U . . .
H7B H 0.7621 0.2491 0.6844 0.064 Uiso 1 1 calc R U . . .
C8 C 0.6476(7) 0.2600(6) 0.5988(3) 0.051(2) Uani 1 1 d . . . . .
H8A H 0.7277 0.2770 0.5838 0.062 Uiso 1 1 calc R U . . .
H8B H 0.6298 0.2049 0.5872 0.062 Uiso 1 1 calc R U . . .
O4 O 0.5372(5) 0.3069(3) 0.5730(2) 0.0462(13) Uani 1 1 d . . . . .
C9 C 0.7599(7) 0.3999(5) 0.6675(3) 0.049(2) Uani 1 1 d . . . . .
H9A H 0.7752 0.3838 0.6274 0.059 Uiso 1 1 calc R U . . .
H9B H 0.8447 0.3940 0.6965 0.059 Uiso 1 1 calc R U . . .
C10 C 0.7177(7) 0.4841(6) 0.6653(3) 0.053(2) Uani 1 1 d . . . . .
H10A H 0.7246 0.5044 0.7066 0.063 Uiso 1 1 calc R U . . .
H10B H 0.7771 0.5154 0.6448 0.063 Uiso 1 1 calc R U . . .
O5 O 0.5836(4) 0.4909(3) 0.6335(2) 0.0446(12) Uani 1 1 d . . . . .
C11 C 0.6645(7) 0.3547(6) 0.7517(3) 0.054(2) Uani 1 1 d . . . . .
H11A H 0.6976 0.4069 0.7658 0.065 Uiso 1 1 calc R U . . .
H11B H 0.7274 0.3153 0.7726 0.065 Uiso 1 1 calc R U . . .
C12 C 0.5285(7) 0.3417(6) 0.7667(3) 0.054(2) Uani 1 1 d . . . . .
H12A H 0.4995 0.2874 0.7568 0.065 Uiso 1 1 calc R U . . .
H12B H 0.5326 0.3497 0.8103 0.065 Uiso 1 1 calc R U . . .
O6 O 0.4343(5) 0.3954(4) 0.7330(2) 0.0509(14) Uani 1 1 d D . . . .
H6 H 0.432(9) 0.442(3) 0.752(4) 0.061 Uiso 1 1 d D U . . .
N11 N 0.5538(5) 0.4163(4) 0.4709(2) 0.0370(13) Uani 1 1 d . . . . .
N12 N 0.6658(5) 0.4272(4) 0.4985(2) 0.0441(15) Uani 1 1 d . . . . .
N13 N 0.7704(6) 0.4383(6) 0.5252(3) 0.064(2) Uani 1 1 d . . . . .
N21 N 0.3642(6) 0.3432(4) 0.4001(3) 0.0486(16) Uani 1 1 d . . . . .
N22 N 0.2607(6) 0.3234(4) 0.3687(3) 0.0518(17) Uani 1 1 d . . . . .
N23 N 0.1627(8) 0.3072(6) 0.3389(4) 0.077(3) Uani 1 1 d . . . . .
O7 O 0.5970(5) 0.2519(3) 0.4632(2) 0.0487(13) Uani 1 1 d D . . . .
O8 O 0.6466(5) 0.3207(3) 0.3857(2) 0.0483(13) Uani 1 1 d D . . . .
C13 C 0.6662(7) 0.2645(5) 0.4232(3) 0.0501(19) Uani 1 1 d D . . . .
C14 C 0.7813(8) 0.2093(5) 0.4188(3) 0.059(2) Uani 1 1 d D U . . .
C15A C 0.8419(15) 0.1786(11) 0.4808(5) 0.095(5) Uani 0.76 1 d D U P A 1
H15A H 0.8734 0.2224 0.5074 0.142 Uiso 0.76 1 calc R U P A 1
H15B H 0.7747 0.1494 0.4971 0.142 Uiso 0.76 1 calc R U P A 1
H15C H 0.9167 0.1442 0.4778 0.142 Uiso 0.76 1 calc R U P A 1
C16A C 0.8925(12) 0.2544(8) 0.3958(8) 0.079(4) Uani 0.76 1 d D U P A 1
H16A H 0.8576 0.2753 0.3557 0.118 Uiso 0.76 1 calc R U P A 1
H16B H 0.9237 0.2973 0.4234 0.118 Uiso 0.76 1 calc R U P A 1
H16C H 0.9667 0.2191 0.3938 0.118 Uiso 0.76 1 calc R U P A 1
C17A C 0.7278(14) 0.1473(8) 0.3725(7) 0.081(4) Uani 0.76 1 d D U P A 1
H17A H 0.6909 0.1723 0.3341 0.122 Uiso 0.76 1 calc R U P A 1
H17B H 0.8001 0.1122 0.3671 0.122 Uiso 0.76 1 calc R U P A 1
H17C H 0.6580 0.1173 0.3864 0.122 Uiso 0.76 1 calc R U P A 1
C15B C 0.917(3) 0.240(4) 0.449(3) 0.109(19) Uiso 0.24 1 d D . P A 2
H15D H 0.9172 0.2504 0.4916 0.164 Uiso 0.24 1 calc R U P A 2
H15E H 0.9856 0.2013 0.4456 0.164 Uiso 0.24 1 calc R U P A 2
H15F H 0.9363 0.2885 0.4293 0.164 Uiso 0.24 1 calc R U P A 2
C16B C 0.778(6) 0.193(4) 0.3523(10) 0.105(18) Uiso 0.24 1 d D . P A 2
H16D H 0.6900 0.1729 0.3338 0.157 Uiso 0.24 1 calc R U P A 2
H16E H 0.7963 0.2408 0.3321 0.157 Uiso 0.24 1 calc R U P A 2
H16F H 0.8455 0.1535 0.3484 0.157 Uiso 0.24 1 calc R U P A 2
C17B C 0.756(5) 0.1345(19) 0.453(2) 0.084(13) Uiso 0.24 1 d D . P A 2
H17D H 0.6694 0.1126 0.4348 0.126 Uiso 0.24 1 calc R U P A 2
H17E H 0.8259 0.0963 0.4503 0.126 Uiso 0.24 1 calc R U P A 2
H17F H 0.7572 0.1470 0.4951 0.126 Uiso 0.24 1 calc R U P A 2
O9A O 0.3332(15) 0.2254(8) 0.4847(6) 0.052(4) Uiso 0.5 1 d D U P B -1
O10A O 0.3246(12) 0.1558(7) 0.5778(5) 0.059(3) Uiso 0.5 1 d D . P B -1
C18A C 0.332(2) 0.1651(9) 0.5191(7) 0.073(5) Uiso 0.5 1 d D . P B -1
C19A C 0.315(2) 0.0864(11) 0.4850(9) 0.106(9) Uiso 0.5 1 d D . P B -1
C20A C 0.195(2) 0.0452(14) 0.5038(11) 0.094(7) Uiso 0.5 1 d D . P B -1
H20A H 0.2124 0.0385 0.5475 0.141 Uiso 0.5 1 calc R U P B -1
H20B H 0.1151 0.0769 0.4914 0.141 Uiso 0.5 1 calc R U P B -1
H20C H 0.1822 -0.0059 0.4843 0.141 Uiso 0.5 1 calc R U P B -1
C21A C 0.435(3) 0.0331(17) 0.5073(14) 0.134(12) Uiso 0.5 1 d D . P B -1
H21A H 0.4421 0.0237 0.5505 0.201 Uiso 0.5 1 calc R U P B -1
H21B H 0.4221 -0.0167 0.4857 0.201 Uiso 0.5 1 calc R U P B -1
H21C H 0.5158 0.0582 0.5000 0.201 Uiso 0.5 1 calc R U P B -1
C22A C 0.303(3) 0.1012(18) 0.4173(10) 0.121(11) Uiso 0.5 1 d D . P B -1
H22A H 0.2262 0.1351 0.4032 0.181 Uiso 0.5 1 calc R U P B -1
H22B H 0.3839 0.1264 0.4100 0.181 Uiso 0.5 1 calc R U P B -1
H22C H 0.2901 0.0515 0.3957 0.181 Uiso 0.5 1 calc R U P B -1
N31B N 0.3488(18) 0.2052(11) 0.4813(7) 0.050(5) Uiso 0.5 1 d D U P B 2
N32B N 0.3299(16) 0.1684(9) 0.4367(7) 0.065(4) Uiso 0.5 1 d D . P B 2
N33B N 0.329(3) 0.1272(14) 0.3961(10) 0.104(7) Uiso 0.5 1 d D . P B 2
N41 N 0.4594(7) 0.3760(5) 0.2876(3) 0.0584(19) Uani 1 1 d D . . . .
N42 N 0.4744(6) 0.3107(6) 0.2735(3) 0.056(2) Uani 1 1 d D . . . .
N43 N 0.4877(7) 0.2476(6) 0.2582(4) 0.075(3) Uani 1 1 d D . . . .
O31 O 0.351(2) 0.0594(13) 0.6669(11) 0.264(9) Uiso 1 1 d D . . . .
H31 H 0.3570 0.0868 0.6368 0.396 Uiso 1 1 calc R U . . .
C31 C 0.463(2) 0.0748(14) 0.7144(11) 0.173(8) Uiso 1 1 d . . . . .
H31A H 0.4597 0.0437 0.7509 0.208 Uiso 1 1 calc R U . . .
H31B H 0.4713 0.1308 0.7248 0.208 Uiso 1 1 calc R U . . .
C32 C 0.574(3) 0.047(2) 0.6820(16) 0.295(17) Uiso 1 1 d D . . . .
H32A H 0.6608 0.0534 0.7087 0.442 Uiso 1 1 calc R U . . .
H32B H 0.5608 -0.0082 0.6712 0.442 Uiso 1 1 calc R U . . .
H32C H 0.5722 0.0779 0.6454 0.442 Uiso 1 1 calc R U . . .
O32 O 0.4411(11) 0.5203(6) 0.7968(5) 0.125(3) Uiso 1 1 d D . . . .
H32 H 0.4179 0.5648 0.7831 0.188 Uiso 1 1 calc R U . . .
C33 C 0.544(3) 0.5280(16) 0.8486(13) 0.200(10) Uiso 1 1 d . . . . .
H33C H 0.5319 0.4889 0.8793 0.241 Uiso 1 1 calc R U . . .
H33D H 0.6319 0.5189 0.8375 0.241 Uiso 1 1 calc R U . . .
C34 C 0.539(2) 0.6019(13) 0.8714(10) 0.186(10) Uiso 1 1 d D . . . .
H34A H 0.6092 0.6080 0.9070 0.279 Uiso 1 1 calc R U . . .
H34B H 0.5519 0.6402 0.8409 0.279 Uiso 1 1 calc R U . . .
H34C H 0.4522 0.6103 0.8825 0.279 Uiso 1 1 calc R U . . .

loop_
_atom_site_aniso_label
_atom_site_aniso_U_11
_atom_site_aniso_U_22
_atom_site_aniso_U_33
_atom_site_aniso_U_23
_atom_site_aniso_U_13
_atom_site_aniso_U_12
Tb1 0.02040(17) 0.0777(3) 0.02440(17) 0.00438(15) 0.00776(12) 0.00492(15)
Fe1 0.0268(5) 0.0756(8) 0.0280(5) -0.0004(5) 0.0074(4) -0.0012(5)
Fe2 0.0294(5) 0.0732(8) 0.0236(5) -0.0009(4) 0.0064(4) -0.0008(5)
N1 0.025(3) 0.082(5) 0.039(3) 0.009(3) 0.014(2) 0.006(3)
C1 0.017(3) 0.102(7) 0.045(4) 0.008(4) 0.009(3) 0.002(4)
C2 0.024(3) 0.107(7) 0.037(4) 0.004(4) 0.003(3) -0.004(4)
O1 0.018(2) 0.090(4) 0.033(2) 0.000(2) 0.0069(18) 0.004(2)
C3 0.026(3) 0.090(6) 0.051(4) 0.012(4) 0.020(3) 0.009(4)
C4 0.030(4) 0.081(6) 0.053(5) 0.008(4) 0.020(3) 0.009(4)
O2 0.023(2) 0.087(4) 0.034(2) 0.005(2) 0.0134(19) 0.001(2)
C5 0.032(4) 0.087(6) 0.047(4) 0.001(4) 0.016(3) -0.001(4)
C6 0.042(4) 0.078(6) 0.051(5) 0.004(4) 0.019(4) -0.002(4)
O3 0.034(3) 0.082(4) 0.046(3) -0.001(3) 0.011(2) 0.008(3)
N2 0.029(3) 0.085(5) 0.026(3) 0.009(3) 0.006(2) 0.004(3)
C7 0.030(4) 0.089(7) 0.040(4) 0.014(4) 0.009(3) 0.011(4)
C8 0.030(4) 0.086(6) 0.040(4) 0.006(4) 0.009(3) 0.011(4)
O4 0.030(2) 0.081(4) 0.028(2) 0.006(2) 0.0061(19) 0.007(2)
C9 0.022(3) 0.092(6) 0.033(4) 0.010(4) 0.005(3) 0.006(4)
C10 0.024(3) 0.100(7) 0.033(4) 0.007(4) 0.002(3) -0.001(4)
O5 0.021(2) 0.083(4) 0.029(2) 0.005(2) 0.0017(18) 0.003(2)
C11 0.033(4) 0.105(7) 0.025(3) 0.012(4) 0.005(3) 0.012(4)
C12 0.035(4) 0.097(7) 0.031(4) 0.010(4) 0.010(3) 0.008(4)
O6 0.038(3) 0.085(4) 0.033(3) 0.006(3) 0.014(2) 0.011(3)
N11 0.021(3) 0.066(4) 0.024(3) -0.002(2) 0.003(2) 0.002(2)
N12 0.022(3) 0.083(5) 0.028(3) 0.007(3) 0.009(2) 0.006(3)
N13 0.022(3) 0.128(7) 0.040(3) 0.022(4) 0.000(3) -0.005(4)
N21 0.031(3) 0.083(5) 0.031(3) -0.006(3) 0.002(2) -0.008(3)
N22 0.043(4) 0.077(5) 0.034(3) -0.008(3) 0.005(3) -0.009(3)
N23 0.054(5) 0.115(7) 0.056(5) -0.012(5) -0.006(4) -0.029(5)
O7 0.043(3) 0.070(4) 0.036(3) -0.002(2) 0.015(2) 0.005(3)
O8 0.041(3) 0.074(4) 0.033(3) -0.004(3) 0.014(2) 0.006(3)
C13 0.039(4) 0.073(6) 0.039(4) -0.008(4) 0.009(3) 0.005(4)
C14 0.051(5) 0.079(6) 0.049(4) -0.009(4) 0.018(4) 0.010(4)
C15A 0.069(9) 0.154(15) 0.064(7) 0.014(7) 0.021(6) 0.064(10)
C16A 0.054(7) 0.074(9) 0.120(11) -0.014(7) 0.046(8) 0.009(5)
C17A 0.069(8) 0.057(8) 0.109(10) -0.027(7) -0.005(8) 0.015(6)
N41 0.055(4) 0.094(6) 0.025(3) -0.009(3) 0.003(3) -0.006(4)
N42 0.030(3) 0.106(7) 0.031(3) -0.015(4) 0.009(3) -0.009(4)
N43 0.039(4) 0.124(8) 0.059(5) -0.026(5) -0.003(3) -0.004(4)

loop_
_atom_type_symbol
_atom_type_description
_atom_type_scat_dispersion_real
_atom_type_scat_dispersion_imag
_atom_type_scat_source
C C 0.0033 0.0016 'International Tables Vol C Tables 4.2.6.8 and 6.1.1.4'
H H 0.0000 0.0000 'International Tables Vol C Tables 4.2.6.8 and 6.1.1.4'
N N 0.0061 0.0033 'International Tables Vol C Tables 4.2.6.8 and 6.1.1.4'
O O 0.0106 0.0060 'International Tables Vol C Tables 4.2.6.8 and 6.1.1.4'
Fe Fe 0.3463 0.8444 'International Tables Vol C Tables 4.2.6.8 and 6.1.1.4'
Tb Tb -0.1723 4.1537 'International Tables Vol C Tables 4.2.6.8 and 6.1.1.4'

loop_
_geom_angle_atom_site_label_1
_geom_angle_atom_site_label_2
_geom_angle_atom_site_label_3
_geom_angle
_geom_angle_site_symmetry_1
_geom_angle_site_symmetry_3
O5 Tb1 O2 66.50(17) . .
O5 Tb1 O1 110.90(18) . .
O2 Tb1 O1 95.46(19) . .
O5 Tb1 O4 96.08(18) . .
O2 Tb1 O4 149.25(17) . .
O1 Tb1 O4 66.19(17) . .
O5 Tb1 O3 154.14(18) . .
O2 Tb1 O3 127.17(17) . .
O1 Tb1 O3 90.8(2) . .
O4 Tb1 O3 79.53(19) . .
O5 Tb1 O6 91.51(19) . .
O2 Tb1 O6 80.48(19) . .
O1 Tb1 O6 153.64(18) . .
O4 Tb1 O6 126.95(18) . .
O3 Tb1 O6 71.9(2) . .
O5 Tb1 N2 68.1(2) . .
O2 Tb1 N2 123.1(2) . .
O1 Tb1 N2 132.21(18) . .
O4 Tb1 N2 66.49(18) . .
O3 Tb1 N2 87.0(2) . .
O6 Tb1 N2 68.22(18) . .
O5 Tb1 N1 132.4(2) . .
O2 Tb1 N1 66.3(2) . .
O1 Tb1 N1 68.05(18) . .
O4 Tb1 N1 122.3(2) . .
O3 Tb1 N1 67.9(2) . .
O6 Tb1 N1 86.72(19) . .
N2 Tb1 N1 149.31(19) . .
O9A Fe1 O4 100.1(4) . .
O9A Fe1 O1 90.8(5) . .
O4 Fe1 O1 80.9(2) . .
O9A Fe1 O7 92.9(5) . .
O4 Fe1 O7 90.4(2) . .
O1 Fe1 O7 171.0(2) . .
O9A Fe1 N21 90.0(4) . .
O4 Fe1 N21 169.5(3) . .
O1 Fe1 N21 96.5(2) . .
O7 Fe1 N21 91.8(2) . .
O4 Fe1 N31B 99.1(5) . .
O1 Fe1 N31B 100.1(5) . .
O7 Fe1 N31B 83.3(5) . .
N21 Fe1 N31B 91.4(5) . .
O9A Fe1 N11 165.2(4) . .
O4 Fe1 N11 94.6(2) . .
O1 Fe1 N11 92.5(2) . .
O7 Fe1 N11 86.1(2) . .
N21 Fe1 N11 75.3(2) . .
N31B Fe1 N11 162.7(5) . .
O5 Fe2 O2 80.2(2) 3_666 3_666
O5 Fe2 O8 170.9(2) 3_666 .
O2 Fe2 O8 91.1(2) 3_666 .
O5 Fe2 N41 96.7(3) 3_666 .
O2 Fe2 N41 99.6(3) 3_666 .
O8 Fe2 N41 87.4(3) . .
O5 Fe2 N21 95.7(2) 3_666 .
O2 Fe2 N21 169.4(2) 3_666 .
O8 Fe2 N21 92.5(3) . .
N41 Fe2 N21 90.6(3) . .
O5 Fe2 N11 92.8(2) 3_666 .
O2 Fe2 N11 95.4(2) 3_666 .
O8 Fe2 N11 85.2(2) . .
N41 Fe2 N11 163.4(3) . .
N21 Fe2 N11 75.0(2) . .
C5 N1 C3 111.6(6) . .
C5 N1 C1 110.8(7) . .
C3 N1 C1 111.1(7) . .
C5 N1 Tb1 111.4(4) . .
C3 N1 Tb1 104.9(4) . .
C1 N1 Tb1 106.9(4) . .
N1 C1 C2 111.8(7) . .
N1 C1 H1A 109.3 . .
C2 C1 H1A 109.3 . .
N1 C1 H1B 109.3 . .
C2 C1 H1B 109.3 . .
H1A C1 H1B 107.9 . .
O1 C2 C1 109.1(6) . .
O1 C2 H2A 109.9 . .
C1 C2 H2A 109.9 . .
O1 C2 H2B 109.9 . .
C1 C2 H2B 109.9 . .
H2A C2 H2B 108.3 . .
C2 O1 Fe1 122.2(5) . .
C2 O1 Tb1 124.6(4) . .
Fe1 O1 Tb1 105.8(2) . .
N1 C3 C4 111.4(6) . .
N1 C3 H3A 109.3 . .
C4 C3 H3A 109.3 . .
N1 C3 H3B 109.3 . .
C4 C3 H3B 109.3 . .
H3A C3 H3B 108.0 . .
O2 C4 C3 108.9(7) . .
O2 C4 H4A 109.9 . .
C3 C4 H4A 109.9 . .
O2 C4 H4B 109.9 . .
C3 C4 H4B 109.9 . .
H4A C4 H4B 108.3 . .
C4 O2 Fe2 128.4(5) . 3_666
C4 O2 Tb1 126.1(5) . .
Fe2 O2 Tb1 105.50(19) 3_666 .
N1 C5 C6 111.8(7) . .
N1 C5 H5A 109.3 . .
C6 C5 H5A 109.3 . .
N1 C5 H5B 109.3 . .
C6 C5 H5B 109.3 . .
H5A C5 H5B 107.9 . .
O3 C6 C5 109.2(6) . .
O3 C6 H6A 109.8 . .
C5 C6 H6A 109.8 . .
O3 C6 H6B 109.8 . .
C5 C6 H6B 109.8 . .
H6A C6 H6B 108.3 . .
C6 O3 Tb1 115.4(5) . .
C6 O3 H3 117(6) . .
Tb1 O3 H3 111(6) . .
C7 N2 C11 111.6(7) . .
C7 N2 C9 111.6(6) . .
C11 N2 C9 109.5(6) . .
C7 N2 Tb1 105.0(4) . .
C11 N2 Tb1 111.8(4) . .
C9 N2 Tb1 107.2(4) . .
N2 C7 C8 111.7(7) . .
N2 C7 H7A 109.3 . .
C8 C7 H7A 109.3 . .
N2 C7 H7B 109.3 . .
C8 C7 H7B 109.3 . .
H7A C7 H7B 107.9 . .
O4 C8 C7 109.3(6) . .
O4 C8 H8A 109.8 . .
C7 C8 H8A 109.8 . .
O4 C8 H8B 109.8 . .
C7 C8 H8B 109.8 . .
H8A C8 H8B 108.3 . .
C8 O4 Fe1 129.1(5) . .
C8 O4 Tb1 125.1(4) . .
Fe1 O4 Tb1 105.8(2) . .
N2 C9 C10 111.4(6) . .
N2 C9 H9A 109.4 . .
C10 C9 H9A 109.4 . .
N2 C9 H9B 109.4 . .
C10 C9 H9B 109.4 . .
H9A C9 H9B 108.0 . .
O5 C10 C9 109.7(7) . .
O5 C10 H10A 109.7 . .
C9 C10 H10A 109.7 . .
O5 C10 H10B 109.7 . .
C9 C10 H10B 109.7 . .
H10A C10 H10B 108.2 . .
C10 O5 Fe2 123.6(5) . 3_666
C10 O5 Tb1 124.6(5) . .
Fe2 O5 Tb1 105.78(19) 3_666 .
N2 C11 C12 110.1(6) . .
N2 C11 H11A 109.6 . .
C12 C11 H11A 109.6 . .
N2 C11 H11B 109.6 . .
C12 C11 H11B 109.6 . .
H11A C11 H11B 108.2 . .
O6 C12 C11 109.8(7) . .
O6 C12 H12A 109.7 . .
C11 C12 H12A 109.7 . .
O6 C12 H12B 109.7 . .
C11 C12 H12B 109.7 . .
H12A C12 H12B 108.2 . .
C12 O6 Tb1 114.4(4) . .
C12 O6 H6 113(6) . .
Tb1 O6 H6 119(6) . .
N12 N11 Fe2 120.0(4) . .
N12 N11 Fe1 119.4(5) . .
Fe2 N11 Fe1 99.8(2) . .
N13 N12 N11 178.8(9) . .
N22 N21 Fe1 130.7(6) . .
N22 N21 Fe2 127.1(5) . .
Fe1 N21 Fe2 102.1(2) . .
N23 N22 N21 177.9(10) . .
C13 O7 Fe1 132.0(5) . .
C13 O8 Fe2 132.7(5) . .
O7 C13 O8 124.4(7) . .
O7 C13 C14 118.8(7) . .
O8 C13 C14 116.8(6) . .
C15A C14 C17A 115.2(11) . .
C15B C14 C16B 111(4) . .
C15A C14 C13 109.9(7) . .
C17A C14 C13 107.2(7) . .
C15B C14 C13 114(3) . .
C16B C14 C13 108(2) . .
C15B C14 C17B 107(3) . .
C16B C14 C17B 111(3) . .
C13 C14 C17B 106(2) . .
C15A C14 C16A 106.7(10) . .
C17A C14 C16A 108.0(10) . .
C13 C14 C16A 109.7(8) . .
C14 C15A H15A 109.5 . .
C14 C15A H15B 109.5 . .
H15A C15A H15B 109.5 . .
C14 C15A H15C 109.5 . .
H15A C15A H15C 109.5 . .
H15B C15A H15C 109.5 . .
C14 C16A H16A 109.5 . .
C14 C16A H16B 109.5 . .
H16A C16A H16B 109.5 . .
C14 C16A H16C 109.5 . .
H16A C16A H16C 109.5 . .
H16B C16A H16C 109.5 . .
C14 C17A H17A 109.5 . .
C14 C17A H17B 109.5 . .
H17A C17A H17B 109.5 . .
C14 C17A H17C 109.5 . .
H17A C17A H17C 109.5 . .
H17B C17A H17C 109.5 . .
C14 C15B H15D 109.5 . .
C14 C15B H15E 109.5 . .
H15D C15B H15E 109.5 . .
C14 C15B H15F 109.5 . .
H15D C15B H15F 109.5 . .
H15E C15B H15F 109.5 . .
C14 C16B H16D 109.5 . .
C14 C16B H16E 109.5 . .
H16D C16B H16E 109.5 . .
C14 C16B H16F 109.5 . .
H16D C16B H16F 109.5 . .
H16E C16B H16F 109.5 . .
C14 C17B H17D 109.5 . .
C14 C17B H17E 109.5 . .
H17D C17B H17E 109.5 . .
C14 C17B H17F 109.5 . .
H17D C17B H17F 109.5 . .
H17E C17B H17F 109.5 . .
C18A O9A Fe1 132.7(13) . .
O9A C18A O10A 133.8(15) . .
O9A C18A C19A 114.2(14) . .
O10A C18A C19A 111.3(13) . .
C22A C19A C21A 109.5(18) . .
C22A C19A C20A 115.7(18) . .
C21A C19A C20A 105.2(17) . .
C22A C19A C18A 109.5(16) . .
C21A C19A C18A 110.3(17) . .
C20A C19A C18A 106.4(15) . .
C19A C20A H20A 109.5 . .
C19A C20A H20B 109.5 . .
H20A C20A H20B 109.5 . .
C19A C20A H20C 109.5 . .
H20A C20A H20C 109.5 . .
H20B C20A H20C 109.5 . .
C19A C21A H21A 109.5 . .
C19A C21A H21B 109.5 . .
H21A C21A H21B 109.5 . .
C19A C21A H21C 109.5 . .
H21A C21A H21C 109.5 . .
H21B C21A H21C 109.5 . .
C19A C22A H22A 109.5 . .
C19A C22A H22B 109.5 . .
H22A C22A H22B 109.5 . .
C19A C22A H22C 109.5 . .
H22A C22A H22C 109.5 . .
H22B C22A H22C 109.5 . .
N32B N31B Fe1 123.3(14) . .
N33B N32B N31B 170(2) . .
N42 N41 Fe2 121.0(6) . .
N43 N42 N41 178.1(9) . .
C31 O31 H31 109.5 . .
O31 C31 C32 98(2) . .
O31 C31 H31A 112.1 . .
C32 C31 H31A 112.1 . .
O31 C31 H31B 112.1 . .
C32 C31 H31B 112.1 . .
H31A C31 H31B 109.7 . .
C31 C32 H32A 109.5 . .
C31 C32 H32B 109.5 . .
H32A C32 H32B 109.5 . .
C31 C32 H32C 109.5 . .
H32A C32 H32C 109.5 . .
H32B C32 H32C 109.5 . .
C33 O32 H32 109.5 . .
C34 C33 O32 109(2) . .
C34 C33 H33C 110.0 . .
O32 C33 H33C 110.0 . .
C34 C33 H33D 110.0 . .
O32 C33 H33D 110.0 . .
H33C C33 H33D 108.4 . .
C33 C34 H34A 109.5 . .
C33 C34 H34B 109.5 . .
H34A C34 H34B 109.5 . .
C33 C34 H34C 109.5 . .
H34A C34 H34C 109.5 . .
H34B C34 H34C 109.5 . .

loop_
_geom_bond_atom_site_label_1
_geom_bond_atom_site_label_2
_geom_bond_distance
_geom_bond_site_symmetry_2
Tb1 O5 2.299(5) .
Tb1 O2 2.304(6) .
Tb1 O1 2.310(5) .
Tb1 O4 2.326(5) .
Tb1 O3 2.405(7) .
Tb1 O6 2.417(5) .
Tb1 N2 2.603(6) .
Tb1 N1 2.611(6) .
Fe1 O9A 1.912(14) .
Fe1 O4 1.944(5) .
Fe1 O1 1.960(5) .
Fe1 O7 2.050(5) .
Fe1 N21 2.104(6) .
Fe1 N31B 2.117(18) .
Fe1 N11 2.147(6) .
Fe2 O5 1.957(6) 3_666
Fe2 O2 1.960(5) 3_666
Fe2 O8 2.033(6) .
Fe2 N41 2.037(7) .
Fe2 N21 2.118(6) .
Fe2 N11 2.147(5) .
N1 C5 1.478(11) .
N1 C3 1.480(11) .
N1 C1 1.486(10) .
C1 C2 1.510(12) .
C1 H1A 0.9900 .
C1 H1B 0.9900 .
C2 O1 1.429(8) .
C2 H2A 0.9900 .
C2 H2B 0.9900 .
C3 C4 1.517(12) .
C3 H3A 0.9900 .
C3 H3B 0.9900 .
C4 O2 1.433(8) .
C4 H4A 0.9900 .
C4 H4B 0.9900 .
O2 Fe2 1.960(5) 3_666
C5 C6 1.507(12) .
C5 H5A 0.9900 .
C5 H5B 0.9900 .
C6 O3 1.441(9) .
C6 H6A 0.9900 .
C6 H6B 0.9900 .
O3 H3 0.89(4) .
N2 C7 1.462(12) .
N2 C11 1.488(9) .
N2 C9 1.490(10) .
C7 C8 1.527(10) .
C7 H7A 0.9900 .
C7 H7B 0.9900 .
C8 O4 1.420(9) .
C8 H8A 0.9900 .
C8 H8B 0.9900 .
C9 C10 1.506(12) .
C9 H9A 0.9900 .
C9 H9B 0.9900 .
C10 O5 1.429(8) .
C10 H10A 0.9900 .
C10 H10B 0.9900 .
O5 Fe2 1.957(6) 3_666
C11 C12 1.512(10) .
C11 H11A 0.9900 .
C11 H11B 0.9900 .
C12 O6 1.444(10) .
C12 H12A 0.9900 .
C12 H12B 0.9900 .
O6 H6 0.91(4) .
N11 N12 1.214(8) .
N12 N13 1.142(8) .
N21 N22 1.208(8) .
N22 N23 1.134(9) .
O7 C13 1.271(9) .
O8 C13 1.276(10) .
C13 C14 1.531(11) .
C14 C15A 1.517(11) .
C14 C17A 1.522(11) .
C14 C15B 1.526(17) .
C14 C16B 1.528(16) .
C14 C17B 1.544(16) .
C14 C16A 1.547(11) .
C15A H15A 0.9800 .
C15A H15B 0.9800 .
C15A H15C 0.9800 .
C16A H16A 0.9800 .
C16A H16B 0.9800 .
C16A H16C 0.9800 .
C17A H17A 0.9800 .
C17A H17B 0.9800 .
C17A H17C 0.9800 .
C15B H15D 0.9800 .
C15B H15E 0.9800 .
C15B H15F 0.9800 .
C16B H16D 0.9800 .
C16B H16E 0.9800 .
C16B H16F 0.9800 .
C17B H17D 0.9800 .
C17B H17E 0.9800 .
C17B H17F 0.9800 .
O9A C18A 1.297(16) .
O10A C18A 1.355(16) .
C18A C19A 1.549(18) .
C19A C22A 1.536(15) .
C19A C21A 1.538(15) .
C19A C20A 1.540(15) .
C20A H20A 0.9800 .
C20A H20B 0.9800 .
C20A H20C 0.9800 .
C21A H21A 0.9800 .
C21A H21B 0.9800 .
C21A H21C 0.9800 .
C22A H22A 0.9800 .
C22A H22B 0.9800 .
C22A H22C 0.9800 .
N31B N32B 1.176(16) .
N32B N33B 1.160(18) .
N41 N42 1.182(11) .
N42 N43 1.153(11) .
O31 C31 1.44(3) .
O31 H31 0.8400 .
C31 C32 1.55(3) .
C31 H31A 0.9900 .
C31 H31B 0.9900 .
C32 H32A 0.9800 .
C32 H32B 0.9800 .
C32 H32C 0.9800 .
O32 C33 1.43(3) .
O32 H32 0.8400 .
C33 C34 1.37(3) .
C33 H33C 0.9900 .
C33 H33D 0.9900 .
C34 H34A 0.9800 .
C34 H34B 0.9800 .
C34 H34C 0.9800 .

loop_
_geom_hbond_atom_site_label_D
_geom_hbond_atom_site_label_H
_geom_hbond_atom_site_label_A
_geom_hbond_distance_DH
_geom_hbond_distance_HA
_geom_hbond_distance_DA
_geom_hbond_angle_DHA
_geom_hbond_site_symmetry_A
O3 H3 O10A 0.89(4) 1.74(5) 2.611(13) 166(9) .
O6 H6 O32 0.91(4) 1.68(4) 2.580(12) 170(9) .
O31 H31 O10A 0.84 1.77 2.59(3) 162.9 .
O32 H32 N41 0.84 2.44 2.932(13) 118.3 3_666
